data_7240636
loop_
_publ_author_name
'Urbanovsk\'y, Peter'
'Kotek, Jan'
'C\'isa\<rov\'a, Ivana'
'Hermann, Petr'

_publ_section_title
;
 Selective and clean synthesis of aminoalkyl-H-phosphinic acids from
 hypophosphorous acid by phospha-Mannich reaction
;
_journal_issue 36
_journal_name_full 'RSC Advances'
_journal_page_first 21329
_journal_page_last 21349
_journal_paper_doi 10.1039/D0RA03075A
_journal_volume 10
_journal_year 2020
_chemical_formula_moiety 'C18 H28 N3, 3(Cl)'
_chemical_formula_sum 'C18 H28 Cl3 N3'
_chemical_formula_weight 392.78
_space_group_crystal_system monoclinic
_space_group_IT_number 5
_space_group_name_Hall 'C 2y'
_space_group_name_H-M_alt 'C 1 2 1'
_atom_sites_solution_hydrogens mixed
_atom_sites_solution_primary direct
_atom_sites_solution_secondary difmap
_audit_creation_method SHELXL-2014/7
_audit_update_record
;
2020-02-19 deposited with the CCDC.	2020-05-15 downloaded from the CCDC.
;
_cell_angle_alpha 90
_cell_angle_beta 90.465(3)
_cell_angle_gamma 90
_cell_formula_units_Z 2
_cell_length_a 39.208(3)
_cell_length_b 4.9186(3)
_cell_length_c 5.1714(4)
_cell_measurement_reflns_used 5869
_cell_measurement_temperature 120(2)
_cell_measurement_theta_max 26.7418
_cell_measurement_theta_min 3.1175
_cell_volume 997.26(12)
_computing_cell_refinement 'SAINT V8.38A (Bruker AXS Inc., 2017)'
_computing_data_collection 'Bruker Instrument Service V6.2.9'
_computing_data_reduction 'SAINT V8.38A (Bruker AXS Inc., 2017)'
_computing_structure_refinement 'SHELXL 2014/7 (Sheldrick, 2014)'
_computing_structure_solution 'SHELXT 2014/5 (Sheldrick, 2014)'
_diffrn_ambient_temperature 120(2)
_diffrn_detector_area_resol_mean 10.4167
_diffrn_measured_fraction_theta_full 0.997
_diffrn_measured_fraction_theta_max 0.986
_diffrn_measurement_device_type 'Bruker D8 VENTURE Kappa Duo PHOTON 100 CMOS'
_diffrn_measurement_method '\f and \w scans'
_diffrn_radiation_monochromator 'Quazar Mo multilayer optic'
_diffrn_radiation_type MoK\a
_diffrn_radiation_wavelength 0.71073
_diffrn_reflns_av_R_equivalents 0.0300
_diffrn_reflns_av_unetI/netI 0.0361
_diffrn_reflns_Laue_measured_fraction_full 0.997
_diffrn_reflns_Laue_measured_fraction_max 0.986
_diffrn_reflns_limit_h_max 48
_diffrn_reflns_limit_h_min -49
_diffrn_reflns_limit_k_max 6
_diffrn_reflns_limit_k_min -6
_diffrn_reflns_limit_l_max 6
_diffrn_reflns_limit_l_min -6
_diffrn_reflns_number 6324
_diffrn_reflns_point_group_measured_fraction_full 0.998
_diffrn_reflns_point_group_measured_fraction_max 0.986
_diffrn_reflns_theta_full 25.242
_diffrn_reflns_theta_max 26.742
_diffrn_reflns_theta_min 3.117
_diffrn_source 'I\mS micro-focus sealed tube'
_exptl_absorpt_coefficient_mu 0.465
_exptl_absorpt_correction_T_max 0.98
_exptl_absorpt_correction_T_min 0.87
_exptl_absorpt_correction_type multi-scan
_exptl_absorpt_process_details
;
SADABS-2016/2 - Bruker AXS area detector scaling and absorption correction
;
_exptl_crystal_colour colourless
_exptl_crystal_density_diffrn 1.308
_exptl_crystal_description plate
_exptl_crystal_F_000 416
_exptl_crystal_size_max 0.421
_exptl_crystal_size_mid 0.186
_exptl_crystal_size_min 0.050
_refine_diff_density_max 0.388
_refine_diff_density_min -0.379
_refine_diff_density_rms 0.068
_refine_ls_abs_structure_details
;
 Flack x determined using 828 quotients [(I+)-(I-)]/[(I+)+(I-)]
 (Parsons, Flack and Wagner, Acta Cryst. B69 (2013) 249-259).
;
_refine_ls_abs_structure_Flack -0.15(4)
_refine_ls_extinction_method none
_refine_ls_goodness_of_fit_ref 1.093
_refine_ls_hydrogen_treatment mixed
_refine_ls_matrix_type full
_refine_ls_number_parameters 123
_refine_ls_number_reflns 2107
_refine_ls_number_restraints 3
_refine_ls_restrained_S_all 1.092
_refine_ls_R_factor_all 0.0398
_refine_ls_R_factor_gt 0.0376
_refine_ls_shift/su_max 0.001
_refine_ls_shift/su_mean 0.000
_refine_ls_structure_factor_coef Fsqd
_refine_ls_weighting_details 'w=1/[\s^2^(Fo^2^)+(0.0428P)^2^+1.5010P] where P=(Fo^2^+2Fc^2^)/3'
_refine_ls_weighting_scheme calc
_refine_ls_wR_factor_gt 0.0907
_refine_ls_wR_factor_ref 0.0915
_reflns_Friedel_coverage 0.786
_reflns_Friedel_fraction_full 1.000
_reflns_Friedel_fraction_max 0.985
_reflns_number_gt 2036
_reflns_number_total 2107
_reflns_threshold_expression 'I > 2\s(I)'
_cod_data_source_file d0ra03075a3.cif
_cod_data_source_block 2bae
_cod_depositor_comments
;
The following automatic conversions were performed:

data item '_exptl_absorpt_correction_type' value 'Multi-Scan' was
changed to 'multi-scan' in accordance with the
/home/data/users/saulius/crontab/automatic-downloads/rss-feeds/RSC/lib/dictionaries/cif_core.dic
dictionary named 'cif_core.dic' version 2.4.2 last updated on
2011-04-26.

Automatic conversion script
Id: cif_fix_values 7556 2019-12-06 15:28:31Z antanas 

 Adding full bibliography for 7240636--7240653.cif.
;
_cod_original_sg_symbol_H-M 'C 2'
_cod_database_code 7240636
_shelx_shelxl_version_number 2014/7
_shelx_space_group_comment
;
The symmetry employed for this shelxl refinement is uniquely defined
by the following loop, which should always be used as a source of
symmetry information in preference to the above space-group names.
They are only intended as comments.
;
_shelx_estimated_absorpt_t_min 0.828
_shelx_estimated_absorpt_t_max 0.977

loop_
_space_group_symop_operation_xyz
'x, y, z'
'-x, y, -z'
'x+1/2, y+1/2, z'
'-x+1/2, y+1/2, -z'

loop_
_atom_site_label
_atom_site_type_symbol
_atom_site_fract_x
_atom_site_fract_y
_atom_site_fract_z
_atom_site_U_iso_or_equiv
_atom_site_adp_type
_atom_site_occupancy
_atom_site_site_symmetry_order
_atom_site_calc_flag
_atom_site_refinement_flags_posn
_atom_site_refinement_flags_adp
_atom_site_refinement_flags_occupancy
_atom_site_disorder_assembly
_atom_site_disorder_group
N1 N 0.5000 0.5593(10) 0.5000 0.0090(11) Uani 1 2 d S T P . .
H11 H 0.5008(18) 0.680(11) 0.631(9) 0.033(16) Uiso 1 1 d . . . . .
C2 C 0.53222(9) 0.3990(10) 0.4989(10) 0.0105(7) Uani 1 1 d . . . . .
H21 H 0.5332 0.2838 0.3422 0.013 Uiso 1 1 calc R U . . .
H22 H 0.5334 0.2795 0.6528 0.013 Uiso 1 1 calc R U . . .
C3 C 0.56182(8) 0.5981(10) 0.5023(10) 0.0111(7) Uani 1 1 d . . . . .
H31 H 0.5602 0.7198 0.3503 0.013 Uiso 1 1 calc R U . . .
H32 H 0.5608 0.7115 0.6602 0.013 Uiso 1 1 calc R U . . .
N4 N 0.59482(8) 0.4486(7) 0.4971(8) 0.0097(7) Uani 1 1 d D . . . .
H41 H 0.5953(14) 0.372(11) 0.348(6) 0.022(15) Uiso 1 1 d D . . . .
H42 H 0.5981(14) 0.340(10) 0.622(8) 0.028(17) Uiso 1 1 d D . . . .
C5 C 0.62508(10) 0.6378(9) 0.5077(11) 0.0149(9) Uani 1 1 d . . . . .
H51 H 0.6262 0.7247 0.6802 0.018 Uiso 1 1 calc R U . . .
H52 H 0.6220 0.7831 0.3771 0.018 Uiso 1 1 calc R U . . .
C6 C 0.65819(11) 0.4906(10) 0.4576(9) 0.0169(10) Uani 1 1 d . . . . .
C7 C 0.66961(12) 0.2829(11) 0.6184(10) 0.0247(11) Uani 1 1 d . . . . .
H71 H 0.6564 0.2292 0.7626 0.030 Uiso 1 1 calc R U . . .
C8 C 0.70053(12) 0.1528(11) 0.5684(11) 0.0318(14) Uani 1 1 d . . . . .
H81 H 0.7082 0.0092 0.6773 0.038 Uiso 1 1 calc R U . . .
C9 C 0.71971(13) 0.2317(13) 0.3638(11) 0.0313(13) Uani 1 1 d . . . . .
H91 H 0.7409 0.1443 0.3316 0.038 Uiso 1 1 calc R U . . .
C10 C 0.70862(13) 0.4391(14) 0.2016(11) 0.0362(14) Uani 1 1 d . . . . .
H101 H 0.7223 0.4936 0.0597 0.043 Uiso 1 1 calc R U . . .
C11 C 0.67748(12) 0.5678(13) 0.2463(10) 0.0295(12) Uani 1 1 d . . . . .
H111 H 0.6696 0.7068 0.1332 0.035 Uiso 1 1 calc R U . . .
Cl1 Cl 0.59490(2) 0.10536(15) -0.0004(2) 0.0141(2) Uani 1 1 d . . . . .
Cl2 Cl 0.5000 0.8953(2) 0.0000 0.0129(3) Uani 1 2 d S T P . .

loop_
_atom_site_aniso_label
_atom_site_aniso_U_11
_atom_site_aniso_U_22
_atom_site_aniso_U_33
_atom_site_aniso_U_23
_atom_site_aniso_U_13
_atom_site_aniso_U_12
N1 0.008(2) 0.004(3) 0.015(3) 0.000 0.003(2) 0.000
C2 0.0130(17) 0.0101(17) 0.0083(17) -0.001(3) -0.0019(19) 0.002(2)
C3 0.0114(16) 0.0067(15) 0.0150(16) 0.000(3) 0.0016(19) 0.003(2)
N4 0.0126(16) 0.012(2) 0.0039(17) -0.0017(19) -0.0015(18) -0.0002(11)
C5 0.0138(17) 0.012(2) 0.0186(18) -0.003(3) 0.003(2) -0.0008(17)
C6 0.0156(19) 0.0152(18) 0.020(3) -0.0059(19) -0.0013(18) -0.0042(16)
C7 0.019(2) 0.027(3) 0.028(3) -0.002(2) 0.007(2) -0.001(2)
C8 0.022(2) 0.026(3) 0.047(4) -0.003(2) 0.001(2) 0.006(2)
C9 0.017(2) 0.042(3) 0.035(3) -0.014(3) 0.004(2) 0.000(2)
C10 0.026(3) 0.056(4) 0.027(3) -0.005(3) 0.010(2) -0.004(3)
C11 0.023(2) 0.041(4) 0.025(2) 0.000(3) 0.0051(19) -0.003(2)
Cl1 0.0202(4) 0.0138(4) 0.0085(4) -0.0011(5) 0.0024(4) -0.0002(4)
Cl2 0.0188(6) 0.0122(6) 0.0076(6) 0.000 0.0015(7) 0.000

loop_
_atom_type_symbol
_atom_type_description
_atom_type_scat_dispersion_real
_atom_type_scat_dispersion_imag
_atom_type_scat_source
C C 0.0033 0.0016 'International Tables Vol C Tables 4.2.6.8 and 6.1.1.4'
H H 0.0000 0.0000 'International Tables Vol C Tables 4.2.6.8 and 6.1.1.4'
Cl Cl 0.1484 0.1585 'International Tables Vol C Tables 4.2.6.8 and 6.1.1.4'
N N 0.0061 0.0033 'International Tables Vol C Tables 4.2.6.8 and 6.1.1.4'

loop_
_geom_angle_atom_site_label_1
_geom_angle_atom_site_label_2
_geom_angle_atom_site_label_3
_geom_angle
_geom_angle_site_symmetry_1
_geom_angle_site_symmetry_3
_geom_angle_publ_flag
C2 N1 C2 116.1(5) . 2_656 ?
C2 N1 H11 109(4) . . ?
C2 N1 H11 112(4) 2_656 . ?
N1 C2 C3 107.9(3) . . ?
N1 C2 H21 110.1 . . ?
C3 C2 H21 110.1 . . ?
N1 C2 H22 110.1 . . ?
C3 C2 H22 110.1 . . ?
H21 C2 H22 108.4 . . ?
N4 C3 C2 110.2(3) . . ?
N4 C3 H31 109.6 . . ?
C2 C3 H31 109.6 . . ?
N4 C3 H32 109.6 . . ?
C2 C3 H32 109.6 . . ?
H31 C3 H32 108.1 . . ?
C3 N4 C5 112.2(4) . . ?
C3 N4 H41 105(4) . . ?
C5 N4 H41 106(4) . . ?
C3 N4 H42 115(4) . . ?
C5 N4 H42 104(4) . . ?
H41 N4 H42 114(5) . . ?
N4 C5 C6 112.0(4) . . ?
N4 C5 H51 109.2 . . ?
C6 C5 H51 109.2 . . ?
N4 C5 H52 109.2 . . ?
C6 C5 H52 109.2 . . ?
H51 C5 H52 107.9 . . ?
C11 C6 C7 119.9(5) . . ?
C11 C6 C5 118.6(4) . . ?
C7 C6 C5 121.5(4) . . ?
C6 C7 C8 120.2(5) . . ?
C6 C7 H71 119.9 . . ?
C8 C7 H71 119.9 . . ?
C9 C8 C7 120.0(5) . . ?
C9 C8 H81 120.0 . . ?
C7 C8 H81 120.0 . . ?
C8 C9 C10 120.5(5) . . ?
C8 C9 H91 119.7 . . ?
C10 C9 H91 119.7 . . ?
C9 C10 C11 120.2(5) . . ?
C9 C10 H101 119.9 . . ?
C11 C10 H101 119.9 . . ?
C6 C11 C10 119.3(5) . . ?
C6 C11 H111 120.3 . . ?
C10 C11 H111 120.3 . . ?

loop_
_geom_bond_atom_site_label_1
_geom_bond_atom_site_label_2
_geom_bond_distance
_geom_bond_site_symmetry_2
_geom_bond_publ_flag
N1 C2 1.489(5) . ?
N1 C2 1.489(5) 2_656 ?
N1 H11 0.90(5) . ?
C2 C3 1.518(4) . ?
C2 H21 0.9900 . ?
C2 H22 0.9900 . ?
C3 N4 1.488(5) . ?
C3 H31 0.9900 . ?
C3 H32 0.9900 . ?
N4 C5 1.509(5) . ?
N4 H41 0.856(14) . ?
N4 H42 0.849(14) . ?
C5 C6 1.511(6) . ?
C5 H51 0.9900 . ?
C5 H52 0.9900 . ?
C6 C11 1.387(7) . ?
C6 C7 1.389(7) . ?
C7 C8 1.397(7) . ?
C7 H71 0.9500 . ?
C8 C9 1.360(7) . ?
C8 H81 0.9500 . ?
C9 C10 1.388(9) . ?
C9 H91 0.9500 . ?
C10 C11 1.396(7) . ?
C10 H101 0.9500 . ?
C11 H111 0.9500 . ?
